data_4001640
loop_
_publ_author_name
'Shcheglov, Pavel A.'
'Drobot, Dmitry V.'
'Seisenbaeva, Gulaim A.'
'Gohil, Suresh'
'Kessler, Vadim G.'

_publ_section_title
;
 Alkoxide Route to Mixed Oxides of Rhenium, Niobium, and Tantalum.
 Preparation and X-ray Single-Crystal Study of a Novel
 Rhenium&#x2212;Niobium Methoxo Complex, Nb2(OMe)8(ReO4)2
;
_journal_issue 5
_journal_name_full 'Chemistry of Materials'
_journal_page_first 2378
_journal_paper_doi 10.1021/cm011726c
_journal_volume 14
_journal_year 2002
_chemical_formula_sum 'C8 H24 Nb2 O16 Re2'
_chemical_formula_weight 934.49
_chemical_name_systematic
; 
 ? 
;
_space_group_IT_number 14
_symmetry_cell_setting monoclinic
_symmetry_space_group_name_Hall '-P 2ybc'
_symmetry_space_group_name_H-M 'P 1 21/c 1'
_atom_sites_solution_hydrogens geom
_atom_sites_solution_primary direct
_atom_sites_solution_secondary difmap
_audit_creation_method SHELXL-97
_cell_angle_alpha 90.00
_cell_angle_beta 97.31(3)
_cell_angle_gamma 90.00
_cell_formula_units_Z 2
_cell_length_a 8.5609(16)
_cell_length_b 12.890(3)
_cell_length_c 10.652(3)
_cell_measurement_reflns_used 7517(I>2sigma(I))
_cell_measurement_temperature 295(2)
_cell_measurement_theta_max 22.50
_cell_measurement_theta_min 2.40
_cell_volume 1165.9(5)
_computing_cell_refinement 'Bruker SAINTPLUS'
_computing_data_collection 'Bruker SMART'
_computing_data_reduction 'Bruker SAINTPLUS'
_computing_molecular_graphics 'Bruker SHELXTL-NT'
_computing_publication_material 'Bruker SHELXTL-NT'
_computing_structure_refinement 'SHELXL-97 (Sheldrick, 1997)'
_computing_structure_solution 'SHELXS-97 (Sheldrick, 1990)'
_diffrn_ambient_temperature 295(2)
_diffrn_measured_fraction_theta_full 0.995
_diffrn_measured_fraction_theta_max 0.995
_diffrn_measurement_device_type 'Bruker SMART CCD 1K'
_diffrn_measurement_method 'Bruker SMART'
_diffrn_radiation_monochromator graphite
_diffrn_radiation_source 'fine-focus sealed tube'
_diffrn_radiation_type MoK\a
_diffrn_radiation_wavelength 0.71073
_diffrn_reflns_av_R_equivalents 0.1362
_diffrn_reflns_av_sigmaI/netI 0.1410
_diffrn_reflns_limit_h_max 9
_diffrn_reflns_limit_h_min -9
_diffrn_reflns_limit_k_max 10
_diffrn_reflns_limit_k_min -13
_diffrn_reflns_limit_l_max 11
_diffrn_reflns_limit_l_min -11
_diffrn_reflns_number 4693
_diffrn_reflns_theta_full 22.50
_diffrn_reflns_theta_max 22.50
_diffrn_reflns_theta_min 2.40
_exptl_absorpt_coefficient_mu 11.371
_exptl_absorpt_correction_T_max 0.4632
_exptl_absorpt_correction_T_min 0.2803
_exptl_absorpt_correction_type empirical
_exptl_absorpt_process_details 'Bruker SADABS'
_exptl_crystal_colour pink
_exptl_crystal_density_diffrn 2.662
_exptl_crystal_density_meas ?
_exptl_crystal_density_method 'not measured'
_exptl_crystal_description prism
_exptl_crystal_F_000 864
_exptl_crystal_size_max 0.15
_exptl_crystal_size_mid 0.15
_exptl_crystal_size_min 0.08
_refine_diff_density_max 2.103
_refine_diff_density_min -1.724
_refine_diff_density_rms 0.235
_refine_ls_extinction_coef 0.0015(6)
_refine_ls_extinction_expression Fc^*^=kFc[1+0.001xFc^2^\l^3^/sin(2\q)]^-1/4^
_refine_ls_extinction_method SHELXL
_refine_ls_goodness_of_fit_ref 0.902
_refine_ls_hydrogen_treatment mixed
_refine_ls_matrix_type full
_refine_ls_number_parameters 117
_refine_ls_number_reflns 1514
_refine_ls_number_restraints 0
_refine_ls_restrained_S_all 0.902
_refine_ls_R_factor_all 0.1419
_refine_ls_R_factor_gt 0.0679
_refine_ls_shift/su_max 0.001
_refine_ls_shift/su_mean 0.000
_refine_ls_structure_factor_coef Fsqd
_refine_ls_weighting_details 'calc w=1/[\s^2^(Fo^2^)+(0.0798P)^2^+0.0000P] where P=(Fo^2^+2Fc^2^)/3'
_refine_ls_weighting_scheme calc
_refine_ls_wR_factor_gt 0.1417
_refine_ls_wR_factor_ref 0.1604
_reflns_number_gt 804
_reflns_number_total 1514
_reflns_threshold_expression >2sigma(I)
_cod_data_source_file cm011726c.cif
_cod_data_source_block renb2m
_cod_depositor_comments
;
The following automatic conversions were performed:

'_symmetry_cell_setting' value 'Monoclinic' changed to 'monoclinic'
according to /home/saulius/struct/CIF-dictionaries/cif_core.dic
dictionary named 'cif_core.dic' version 2.4.1 from
2010-06-29.

'_exptl_absorpt_correction_type' value 'Empirical'
changed to 'empirical' according to
/home/saulius/struct/CIF-dictionaries/cif_core.dic dictionary named
'cif_core.dic' version 2.4.1 from 2010-06-29.

Automatic conversion script
Id: cif_fix_values 1715 2011-07-08 13:25:40Z adriana 

The following automatic conversions were performed:

'_exptl_crystal_density_meas' value 'not measured' was changed to '?'
- the value is perceived as not measured.

Automatic conversion script
Id: cif_fix_values 3008 2015-01-20 13:52:24Z robertas 
;
_cod_original_sg_symbol_H-M P2(1)/c
_cod_database_code 4001640

loop_
_symmetry_equiv_pos_as_xyz
'x, y, z'
'-x, y+1/2, -z+1/2'
'-x, -y, -z'
'x, -y-1/2, z-1/2'

loop_
_atom_site_label
_atom_site_type_symbol
_atom_site_fract_x
_atom_site_fract_y
_atom_site_fract_z
_atom_site_U_iso_or_equiv
_atom_site_adp_type
_atom_site_occupancy
_atom_site_symmetry_multiplicity
_atom_site_calc_flag
_atom_site_refinement_flags
Re Re 0.11977(13) 0.01330(12) 0.21032(11) 0.0824(7) Uani 1 1 d .
Nb Nb 0.4906(2) 0.10446(17) 0.4000(2) 0.0418(7) Uani 1 1 d .
O3 O 0.5314(19) 0.1078(12) 0.2374(14) 0.062(5) Uani 1 1 d .
O1 O 0.4498(15) 0.0500(10) 0.5829(13) 0.039(4) Uani 1 1 d .
O8 O -0.026(3) -0.049(2) 0.257(2) 0.129(8) Uiso 1 1 d .
O4 O 0.6811(15) 0.1551(13) 0.4641(16) 0.064(5) Uani 1 1 d .
O2 O 0.3769(16) 0.2209(13) 0.4184(13) 0.056(4) Uani 1 1 d .
O7 O 0.033(3) 0.134(2) 0.155(3) 0.150(10) Uiso 1 1 d .
O5 O 0.2652(17) 0.0362(12) 0.3339(15) 0.063(5) Uani 1 1 d .
C1 C 0.432(3) 0.1235(18) 0.682(2) 0.076(9) Uani 1 1 d .
H1A H 0.3370 0.1088 0.7174 0.114 Uiso 1 1 calc R
H1B H 0.4271 0.1924 0.6473 0.114 Uiso 1 1 calc R
H1C H 0.5206 0.1182 0.7466 0.114 Uiso 1 1 calc R
O6 O 0.185(4) -0.043(3) 0.102(4) 0.216(15) Uiso 1 1 d .
C2 C 0.228(3) 0.268(2) 0.421(3) 0.083(9) Uani 1 1 d .
H2A H 0.1673 0.2615 0.3389 0.125 Uiso 1 1 calc R
H2B H 0.2420 0.3399 0.4419 0.125 Uiso 1 1 calc R
H2C H 0.1739 0.2340 0.4829 0.125 Uiso 1 1 calc R
C4 C 0.839(2) 0.176(2) 0.469(3) 0.088(10) Uani 1 1 d .
H4A H 0.8969 0.1123 0.4696 0.132 Uiso 1 1 calc R
H4B H 0.8740 0.2144 0.5452 0.132 Uiso 1 1 calc R
H4C H 0.8573 0.2167 0.3969 0.132 Uiso 1 1 calc R
C3 C 0.618(3) 0.105(2) 0.135(2) 0.086(9) Uani 1 1 d .
H3A H 0.6487 0.1746 0.1153 0.129 Uiso 1 1 calc R
H3B H 0.5548 0.0761 0.0625 0.129 Uiso 1 1 calc R
H3C H 0.7106 0.0635 0.1559 0.129 Uiso 1 1 calc R

loop_
_atom_site_aniso_label
_atom_site_aniso_U_11
_atom_site_aniso_U_22
_atom_site_aniso_U_33
_atom_site_aniso_U_23
_atom_site_aniso_U_13
_atom_site_aniso_U_12
Re 0.0558(7) 0.1310(15) 0.0577(8) -0.0138(8) -0.0031(5) -0.0156(8)
Nb 0.0369(11) 0.0418(14) 0.0485(13) 0.0017(11) 0.0124(9) -0.0026(11)
O3 0.088(11) 0.044(11) 0.055(10) 0.014(8) 0.018(9) 0.021(9)
O1 0.052(8) 0.006(8) 0.062(10) -0.011(7) 0.023(8) -0.010(7)
O4 0.037(9) 0.056(11) 0.100(13) -0.014(10) 0.014(8) -0.027(8)
O2 0.051(9) 0.072(13) 0.048(10) 0.007(9) 0.015(8) -0.012(9)
O5 0.054(9) 0.077(14) 0.063(10) 0.002(9) 0.021(8) 0.005(9)
C1 0.14(2) 0.041(18) 0.051(16) -0.025(14) 0.023(16) -0.008(17)
C2 0.08(2) 0.07(2) 0.11(3) -0.006(18) 0.032(18) 0.009(17)
C4 0.042(14) 0.12(3) 0.10(2) -0.01(2) -0.005(14) -0.025(17)
C3 0.10(2) 0.10(3) 0.060(19) 0.004(18) 0.039(17) 0.015(19)

loop_
_atom_type_symbol
_atom_type_description
_atom_type_scat_dispersion_real
_atom_type_scat_dispersion_imag
_atom_type_scat_source
C C 0.0033 0.0016 'International Tables Vol C Tables 4.2.6.8 and 6.1.1.4'
H H 0.0000 0.0000 'International Tables Vol C Tables 4.2.6.8 and 6.1.1.4'
O O 0.0106 0.0060 'International Tables Vol C Tables 4.2.6.8 and 6.1.1.4'
Nb Nb -2.0727 0.6215 'International Tables Vol C Tables 4.2.6.8 and 6.1.1.4'
Re Re -1.0185 7.2310 'International Tables Vol C Tables 4.2.6.8 and 6.1.1.4'

loop_
_geom_angle_atom_site_label_1
_geom_angle_atom_site_label_2
_geom_angle_atom_site_label_3
_geom_angle
_geom_angle_site_symmetry_1
_geom_angle_site_symmetry_3
O6 Re O8 111.3(17) . .
O6 Re O5 111.4(15) . .
O8 Re O5 111.2(10) . .
O6 Re O7 109.8(16) . .
O8 Re O7 103.3(12) . .
O5 Re O7 109.5(10) . .
O4 Nb O3 94.5(8) . .
O4 Nb O2 97.6(7) . .
O3 Nb O2 104.8(6) . .
O4 Nb O1 96.6(7) . 3_656
O3 Nb O1 91.9(6) . 3_656
O2 Nb O1 157.2(6) . 3_656
O4 Nb O1 91.1(6) . .
O3 Nb O1 162.2(6) . .
O2 Nb O1 91.2(6) . .
O1 Nb O1 70.7(6) 3_656 .
O4 Nb O5 176.1(7) . .
O3 Nb O5 88.3(7) . .
O2 Nb O5 84.4(6) . .
O1 Nb O5 80.5(6) 3_656 .
O1 Nb O5 85.4(5) . .
C3 O3 Nb 159.0(16) . .
C1 O1 Nb 128.3(14) . 3_656
C1 O1 Nb 119.7(13) . .
Nb O1 Nb 109.3(6) 3_656 .
C4 O4 Nb 157.4(17) . .
C2 O2 Nb 148.6(15) . .
Re O5 Nb 148.4(9) . .

loop_
_geom_bond_atom_site_label_1
_geom_bond_atom_site_label_2
_geom_bond_distance
_geom_bond_site_symmetry_2
Re O6 1.53(4) .
Re O8 1.62(3) .
Re O5 1.718(16) .
Re O7 1.79(3) .
Nb O4 1.808(13) .
Nb O3 1.811(15) .
Nb O2 1.813(16) .
Nb O1 2.057(13) 3_656
Nb O1 2.140(14) .
Nb O5 2.156(15) .
O3 C3 1.40(3) .
O1 C1 1.44(2) .
O1 Nb 2.057(13) 3_656
O4 C4 1.38(2) .
O2 C2 1.41(3) .
